data_4026357
loop_
_publ_author_name
'Gilles Ulrich'
'S\'ebastien Goeb'
'Antoinette De Nicola'
'Pascal Retailleau'
'Raymond Ziessel'

_publ_contact_author_address
;Laboratoire de Chimie
Universit\'e Louis Pasteur, d'Electronique et de Photonique Moleculaires
ECPM, 1 rue Blaise Pascal
Strasbourg
F-67008
FRANCE

;
_publ_contact_author_email gulrich@chimie.u-strasbg.fr;ziessel@chimie.u-strasbg.fr
_publ_contact_author_fax 0390242635
_publ_contact_author_name
;
Ulrich Gilles;Ziessel Raymond
;
_publ_contact_author_phone 0390242696
_publ_section_title
;
 Chemistry at Boron: Synthesis and Properties of Red to Near-IR
 Fluorescent Dyes Based on Boron-Substituted Diisoindolomethene Frameworks
;
_journal_name_full 'Journal of Organic Chemistry'
_journal_page_first 4489
_journal_page_last 4505
_journal_paper_doi 10.1021/jo200246q
_journal_volume 76
_journal_year 2011
_chemical_formula_moiety 'C49 H33 B N2, 0.5(C6 H12), 0.5(C2 H3 N)'
_chemical_formula_sum 'C53 H40.5 B N2.5'
_chemical_formula_weight 723.19
_chemical_name_systematic
; 
 ? 
;
_space_group_IT_number 2
_symmetry_cell_setting triclinic
_symmetry_space_group_name_Hall '-P 1'
_symmetry_space_group_name_H-M 'P -1'
_atom_sites_solution_hydrogens difmap
_atom_sites_solution_primary direct
_atom_sites_solution_secondary difmap
_audit_creation_date 31-08-06
_audit_creation_method SHELXL-97
_cell_angle_alpha 101.78(2)
_cell_angle_beta 110.03(2)
_cell_angle_gamma 102.17(2)
_cell_formula_units_Z 2
_cell_length_a 11.294(4)
_cell_length_b 13.299(3)
_cell_length_c 14.735(4)
_cell_measurement_reflns_used 3263
_cell_measurement_temperature 293(2)
_cell_measurement_theta_max 21.967
_cell_measurement_theta_min 0.998
_cell_volume 1938.4(11)
_computing_cell_refinement 'DENZO-SMN (Otwinowski & Minor, 1997)'
_computing_data_collection 'DENZO (Otwinowski & Minor, 1997)  COLLECT (Hooft, 1998)'
_computing_data_reduction 'DENZO-SMN (Otwinowski & Minor, 1997)'
_computing_molecular_graphics 'PLATON (Spek, 1980-2004)'
_computing_publication_material 'SHELXL-97 (Sheldrick, 1997)'
_computing_structure_refinement 'SHELXL-97 (Sheldrick, 1997)'
_computing_structure_solution 'SHELXS-97 (Sheldrick, 1990)'
_diffrn_ambient_temperature 273(2)
_diffrn_measured_fraction_theta_full .915
_diffrn_measured_fraction_theta_max .915
_diffrn_measurement_device_type 'Nonius kappa-CCD diffractometer'
_diffrn_measurement_method 'phi and omega scans with kappa offsets'
_diffrn_radiation_monochromator graphite
_diffrn_radiation_source 'fine-focus sealed tube'
_diffrn_radiation_type MoK\a
_diffrn_radiation_wavelength 0.71073
_diffrn_reflns_av_R_equivalents 0.0351
_diffrn_reflns_av_sigmaI/netI 0.0622
_diffrn_reflns_limit_h_max 10
_diffrn_reflns_limit_h_min -12
_diffrn_reflns_limit_k_max 14
_diffrn_reflns_limit_k_min -14
_diffrn_reflns_limit_l_max 15
_diffrn_reflns_limit_l_min -15
_diffrn_reflns_number 10488
_diffrn_reflns_theta_full 22.39
_diffrn_reflns_theta_max 22.39
_diffrn_reflns_theta_min 2.02
_exptl_absorpt_coefficient_mu 0.071
_exptl_absorpt_correction_type none
_exptl_crystal_colour blue
_exptl_crystal_density_diffrn 1.239
_exptl_crystal_description 'very thin plate'
_exptl_crystal_F_000 762
_exptl_crystal_size_max 0.50
_exptl_crystal_size_mid 0.35
_exptl_crystal_size_min 0.03
_refine_diff_density_max .223
_refine_diff_density_min -.175
_refine_diff_density_rms .039
_refine_ls_extinction_method none
_refine_ls_goodness_of_fit_ref 1.073
_refine_ls_hydrogen_treatment constr
_refine_ls_matrix_type full
_refine_ls_number_parameters 470
_refine_ls_number_reflns 4574
_refine_ls_number_restraints 0
_refine_ls_restrained_S_all 1.073
_refine_ls_R_factor_all 0.0911
_refine_ls_R_factor_gt 0.0649
_refine_ls_shift/su_max 0.000
_refine_ls_shift/su_mean 0.000
_refine_ls_structure_factor_coef Fsqd
_refine_ls_weighting_details 'calc w=1/[\s^2^(Fo^2^)+(0.1213P)^2^+0.1065P] where P=(Fo^2^+2Fc^2^)/3'
_refine_ls_weighting_scheme calc
_refine_ls_wR_factor_gt 0.1879
_refine_ls_wR_factor_ref 0.2000
_reflns_number_gt 3135
_reflns_number_total 4585
_reflns_threshold_expression >2sigma(I)
_cod_data_source_file jo200246q_si_007.cif
_cod_data_source_block compound_16_WIGQEJ
_cod_original_cell_volume 1938.4(10)
_cod_original_formula_sum 'C53 H40.50 B N2.50'
_cod_database_code 4026357

loop_
_symmetry_equiv_pos_as_xyz
'x, y, z'
'-x, -y, -z'

loop_
_atom_site_label
_atom_site_type_symbol
_atom_site_fract_x
_atom_site_fract_y
_atom_site_fract_z
_atom_site_U_iso_or_equiv
_atom_site_adp_type
_atom_site_occupancy
_atom_site_symmetry_multiplicity
_atom_site_calc_flag
_atom_site_refinement_flags
B B -0.0663(4) 0.9115(3) 0.1745(3) 0.0647(10) Uani 1 1 d .
N1 N 0.0812(3) 0.95343(18) 0.1859(2) 0.0624(7) Uani 1 1 d .
N2 N -0.1513(3) 0.83780(18) 0.0593(2) 0.0612(7) Uani 1 1 d .
C9 C 0.0225(3) 0.8873(2) 0.0079(3) 0.0652(9) Uani 1 1 d .
H9 H 0.0495 0.8851 -0.0452 0.078 Uiso 1 1 calc R
C1 C 0.1135(3) 0.9448(2) 0.1032(3) 0.0627(9) Uani 1 1 d .
C2 C 0.2498(3) 0.9990(2) 0.1397(3) 0.0691(9) Uani 1 1 d .
C3 C 0.2971(3) 1.0368(2) 0.2452(3) 0.0697(9) Uani 1 1 d .
C4 C 0.1921(3) 1.0070(2) 0.2714(3) 0.0687(9) Uani 1 1 d .
C10 C 0.3308(4) 1.0215(3) 0.0911(3) 0.0822(10) Uani 1 1 d .
H10 H 0.3003 0.9973 0.0209 0.099 Uiso 1 1 calc R
C11 C 0.4597(4) 1.0817(3) 0.1512(4) 0.0934(12) Uani 1 1 d .
H11 H 0.5176 1.0983 0.1204 0.112 Uiso 1 1 calc R
C12 C 0.5070(4) 1.1186(3) 0.2553(4) 0.0969(12) Uani 1 1 d .
H12 H 0.5956 1.1587 0.2921 0.116 Uiso 1 1 calc R
C13 C 0.4299(4) 1.0987(3) 0.3052(3) 0.0883(11) Uani 1 1 d .
H13 H 0.4621 1.1243 0.3754 0.106 Uiso 1 1 calc R
C1B C 0.2036(3) 1.0323(3) 0.3760(3) 0.0700(9) Uani 1 1 d .
C2B C 0.1418(4) 1.0975(3) 0.4132(3) 0.0812(10) Uani 1 1 d .
H2B H 0.0869 1.1267 0.3705 0.094 Uiso 1 1 calc R
C3B C 0.1598(4) 1.1198(3) 0.5111(3) 0.0942(12) Uani 1 1 d .
H3B H 0.1159 1.1637 0.5347 0.113 Uiso 1 1 calc R
C4B C 0.2411(5) 1.0795(4) 0.5771(3) 0.1052(13) Uani 1 1 d .
H4B H 0.2514 1.0952 0.6443 0.126 Uiso 1 1 calc R
C5B C 0.3050(5) 1.0177(4) 0.5434(4) 0.1066(14) Uani 1 1 d .
H5B H 0.3609 0.9903 0.5875 0.128 Uiso 1 1 calc R
C6B C 0.2888(4) 0.9940(3) 0.4440(3) 0.0952(12) Uani 1 1 d .
H6B H 0.3353 0.9519 0.4217 0.114 Uiso 1 1 calc R
C5 C -0.2775(3) 0.7724(2) 0.0170(3) 0.0650(9) Uani 1 1 d .
C6 C -0.3131(4) 0.7232(2) -0.0862(3) 0.0674(9) Uani 1 1 d .
C7 C -0.2073(4) 0.7619(3) -0.1074(3) 0.0672(9) Uani 1 1 d .
C8 C -0.1061(3) 0.8324(2) -0.0149(2) 0.0610(8) Uani 1 1 d .
C14 C -0.2175(4) 0.7287(3) -0.2063(3) 0.0834(11) Uani 1 1 d .
H14 H -0.1461 0.7543 -0.2221 0.100 Uiso 1 1 calc R
C15 C -0.3326(5) 0.6586(4) -0.2799(3) 0.1002(13) Uani 1 1 d .
H15 H -0.3393 0.6366 -0.3460 0.120 Uiso 1 1 calc R
C16 C -0.4389(4) 0.6197(3) -0.2584(3) 0.0953(12) Uani 1 1 d .
H16 H -0.5164 0.5710 -0.3099 0.114 Uiso 1 1 calc R
C17 C -0.4324(4) 0.6510(3) -0.1642(3) 0.0811(10) Uani 1 1 d .
H17 H -0.5053 0.6255 -0.1501 0.097 Uiso 1 1 calc R
C1C C -0.3644(3) 0.7569(3) 0.0690(2) 0.0670(9) Uani 1 1 d .
C2C C -0.4071(4) 0.8371(3) 0.1065(3) 0.0785(10) Uani 1 1 d .
H2C H -0.3777 0.9059 0.1018 0.094 Uiso 1 1 calc R
C3C C -0.4925(4) 0.8166(4) 0.1508(3) 0.0929(12) Uani 1 1 d .
H3C H -0.5213 0.8718 0.1770 0.111 Uiso 1 1 calc R
C4C C -0.5361(4) 0.7179(4) 0.1573(3) 0.1008(13) Uani 1 1 d .
H4C H -0.5943 0.7049 0.1885 0.121 Uiso 1 1 calc R
C5C C -0.4962(5) 0.6376(4) 0.1190(4) 0.1039(13) Uani 1 1 d .
H5C H -0.5271 0.5690 0.1234 0.125 Uiso 1 1 calc R
C6C C -0.4125(4) 0.6558(3) 0.0745(3) 0.0882(11) Uani 1 1 d .
H6C H -0.3865 0.5994 0.0469 0.106 Uiso 1 1 calc R
C1' C -0.1128(3) 1.0158(3) 0.1880(2) 0.0655(9) Uani 1 1 d .
C2' C -0.1410(3) 1.0977(3) 0.1976(2) 0.0662(9) Uani 1 1 d .
C3' C -0.1691(3) 1.1971(3) 0.2113(3) 0.0656(9) Uani 1 1 d .
C4' C -0.2032(4) 1.2416(3) 0.1323(3) 0.0839(11) Uani 1 1 d .
H4' H -0.2123 1.2036 0.0686 0.101 Uiso 1 1 calc R
C5' C -0.2236(4) 1.3402(3) 0.1463(3) 0.0863(11) Uani 1 1 d .
H5' H -0.2450 1.3687 0.0923 0.104 Uiso 1 1 calc R
C6' C -0.2131(3) 1.3973(3) 0.2377(3) 0.0745(10) Uani 1 1 d .
C7' C -0.2305(4) 1.5007(3) 0.2543(4) 0.0896(12) Uani 1 1 d .
H7' H -0.2487 1.5312 0.2016 0.107 Uiso 1 1 calc R
C8' C -0.2214(4) 1.5544(3) 0.3432(5) 0.0965(13) Uani 1 1 d .
H8' H -0.2355 1.6214 0.3509 0.116 Uiso 1 1 calc R
C9' C -0.1907(3) 1.5142(3) 0.4284(4) 0.0814(11) Uani 1 1 d .
C10' C -0.1787(4) 1.5682(3) 0.5231(5) 0.1023(14) Uani 1 1 d .
H10' H -0.1910 1.6359 0.5337 0.123 Uiso 1 1 calc R
C11' C -0.1496(5) 1.5258(4) 0.6012(4) 0.1086(14) Uani 1 1 d .
H11' H -0.1409 1.5646 0.6644 0.130 Uiso 1 1 calc R
C12' C -0.1330(4) 1.4269(4) 0.5871(3) 0.0982(12) Uani 1 1 d .
H12' H -0.1139 1.3984 0.6411 0.118 Uiso 1 1 calc R
C13' C -0.1437(3) 1.3675(3) 0.4956(3) 0.0737(10) Uani 1 1 d .
C14' C -0.1252(3) 1.2650(3) 0.4791(3) 0.0759(10) Uani 1 1 d .
H14' H -0.1070 1.2344 0.5318 0.091 Uiso 1 1 calc R
C15' C -0.1331(3) 1.2106(3) 0.3891(3) 0.0706(9) Uani 1 1 d .
H15' H -0.1197 1.1433 0.3811 0.085 Uiso 1 1 calc R
C16' C -0.1613(3) 1.2524(2) 0.3053(3) 0.0633(9) Uani 1 1 d .
C17' C -0.1824(3) 1.3544(3) 0.3187(3) 0.0683(9) Uani 1 1 d .
C18' C -0.1731(3) 1.4119(3) 0.4141(3) 0.0714(10) Uani 1 1 d .
C1" C -0.0722(4) 0.8429(3) 0.2493(3) 0.0756(10) Uani 1 1 d .
H1"A H -0.0197 0.8890 0.3183 0.091 Uiso 1 1 calc R
H1"B H -0.1630 0.8176 0.2420 0.091 Uiso 1 1 calc R
C2" C -0.0225(5) 0.7477(3) 0.2314(3) 0.1107(14) Uani 1 1 d .
H2"A H -0.0708 0.7036 0.1622 0.166 Uiso 1 1 calc R
H2"B H -0.0348 0.7061 0.2754 0.166 Uiso 1 1 calc R
H2"C H 0.0699 0.7724 0.2452 0.166 Uiso 1 1 calc R

loop_
_atom_site_aniso_label
_atom_site_aniso_U_11
_atom_site_aniso_U_22
_atom_site_aniso_U_33
_atom_site_aniso_U_23
_atom_site_aniso_U_13
_atom_site_aniso_U_12
B 0.058(2) 0.060(2) 0.070(3) 0.0150(18) 0.024(2) 0.0133(19)
N1 0.0588(18) 0.0542(15) 0.0716(19) 0.0174(13) 0.0230(17) 0.0190(13)
N2 0.0576(17) 0.0558(15) 0.0684(18) 0.0166(12) 0.0252(15) 0.0160(14)
C9 0.072(2) 0.066(2) 0.067(2) 0.0248(17) 0.035(2) 0.0231(19)
C1 0.059(2) 0.0615(19) 0.070(2) 0.0218(17) 0.027(2) 0.0198(17)
C2 0.060(2) 0.061(2) 0.091(3) 0.0306(18) 0.030(2) 0.0196(17)
C3 0.059(2) 0.064(2) 0.084(3) 0.0279(18) 0.024(2) 0.0184(18)
C4 0.060(2) 0.064(2) 0.078(3) 0.0229(18) 0.023(2) 0.0197(18)
C10 0.067(3) 0.084(2) 0.101(3) 0.038(2) 0.039(2) 0.017(2)
C11 0.071(3) 0.099(3) 0.127(4) 0.055(3) 0.048(3) 0.025(2)
C12 0.061(3) 0.100(3) 0.117(4) 0.041(3) 0.025(3) 0.010(2)
C13 0.064(3) 0.093(3) 0.095(3) 0.030(2) 0.022(2) 0.013(2)
C1B 0.062(2) 0.064(2) 0.068(2) 0.0138(17) 0.0147(19) 0.0116(18)
C2B 0.080(3) 0.079(2) 0.073(3) 0.0133(18) 0.022(2) 0.026(2)
C3B 0.090(3) 0.101(3) 0.079(3) 0.008(2) 0.027(2) 0.033(2)
C4B 0.103(3) 0.127(3) 0.078(3) 0.029(3) 0.030(3) 0.035(3)
C5B 0.104(3) 0.139(4) 0.091(4) 0.055(3) 0.033(3) 0.055(3)
C6B 0.093(3) 0.107(3) 0.094(3) 0.042(2) 0.033(2) 0.046(2)
C5 0.060(2) 0.0563(18) 0.078(3) 0.0206(17) 0.0271(19) 0.0161(17)
C6 0.069(2) 0.0578(19) 0.070(3) 0.0140(18) 0.024(2) 0.0204(18)
C7 0.069(2) 0.066(2) 0.070(3) 0.0179(18) 0.030(2) 0.0256(18)
C8 0.064(2) 0.0622(19) 0.058(2) 0.0163(16) 0.0263(19) 0.0210(18)
C14 0.075(3) 0.093(3) 0.080(3) 0.016(2) 0.035(2) 0.024(2)
C15 0.086(3) 0.118(3) 0.076(3) 0.002(2) 0.025(3) 0.027(3)
C16 0.071(3) 0.094(3) 0.082(3) -0.003(2) 0.011(2) 0.012(2)
C17 0.073(3) 0.074(2) 0.080(3) 0.010(2) 0.023(2) 0.016(2)
C1C 0.059(2) 0.062(2) 0.073(2) 0.0184(16) 0.0232(18) 0.0112(18)
C2C 0.069(2) 0.073(2) 0.096(3) 0.0224(19) 0.039(2) 0.0202(19)
C3C 0.085(3) 0.090(3) 0.107(3) 0.023(2) 0.047(3) 0.025(2)
C4C 0.094(3) 0.098(3) 0.122(4) 0.038(3) 0.059(3) 0.023(3)
C5C 0.113(4) 0.084(3) 0.128(4) 0.041(3) 0.065(3) 0.020(3)
C6C 0.086(3) 0.073(3) 0.111(3) 0.032(2) 0.046(3) 0.020(2)
C1' 0.059(2) 0.067(2) 0.061(2) 0.0136(16) 0.0217(17) 0.0111(18)
C2' 0.065(2) 0.059(2) 0.072(2) 0.0148(16) 0.0283(18) 0.0169(18)
C3' 0.056(2) 0.063(2) 0.073(2) 0.0173(18) 0.0249(18) 0.0123(16)
C4' 0.088(3) 0.091(3) 0.075(3) 0.030(2) 0.030(2) 0.031(2)
C5' 0.090(3) 0.084(3) 0.107(3) 0.051(2) 0.044(2) 0.041(2)
C6' 0.067(2) 0.060(2) 0.094(3) 0.028(2) 0.028(2) 0.0201(17)
C7' 0.083(3) 0.071(3) 0.116(4) 0.037(2) 0.036(3) 0.024(2)
C8' 0.073(3) 0.063(2) 0.149(4) 0.032(3) 0.039(3) 0.023(2)
C9' 0.061(2) 0.060(2) 0.111(3) 0.009(2) 0.030(2) 0.0164(18)
C10' 0.074(3) 0.074(3) 0.139(4) 0.000(3) 0.040(3) 0.022(2)
C11' 0.101(3) 0.103(4) 0.109(4) 0.006(3) 0.038(3) 0.040(3)
C12' 0.094(3) 0.099(3) 0.097(3) 0.016(2) 0.037(2) 0.036(2)
C13' 0.064(2) 0.070(2) 0.080(3) 0.008(2) 0.0273(19) 0.0221(18)
C14' 0.074(2) 0.077(2) 0.070(3) 0.0176(19) 0.0250(19) 0.0221(19)
C15' 0.065(2) 0.063(2) 0.085(3) 0.025(2) 0.0282(19) 0.0210(17)
C16' 0.0497(19) 0.056(2) 0.077(3) 0.0170(18) 0.0215(17) 0.0109(15)
C17' 0.049(2) 0.059(2) 0.089(3) 0.019(2) 0.0216(18) 0.0128(16)
C18' 0.052(2) 0.058(2) 0.091(3) 0.010(2) 0.0233(19) 0.0131(16)
C1" 0.070(2) 0.075(2) 0.074(2) 0.0224(17) 0.0272(19) 0.0102(18)
C2" 0.120(4) 0.085(3) 0.134(4) 0.057(2) 0.043(3) 0.036(3)

loop_
_atom_type_symbol
_atom_type_description
_atom_type_scat_dispersion_real
_atom_type_scat_dispersion_imag
_atom_type_scat_source
C C 0.0033 0.0016 'International Tables Vol C Tables 4.2.6.8 and 6.1.1.4'
N N 0.0061 0.0033 'International Tables Vol C Tables 4.2.6.8 and 6.1.1.4'
H H 0.0000 0.0000 'International Tables Vol C Tables 4.2.6.8 and 6.1.1.4'
B B 0.0013 0.0007 'International Tables Vol C Tables 4.2.6.8 and 6.1.1.4'

loop_
_geom_angle_atom_site_label_1
_geom_angle_atom_site_label_2
_geom_angle_atom_site_label_3
_geom_angle
C1" B N1 109.4(3)
C1" B C1' 117.8(3)
N1 B C1' 105.0(2)
C1" B N2 110.4(3)
N1 B N2 106.6(3)
C1' B N2 106.9(3)
C4 N1 C1 109.1(3)
C4 N1 B 128.7(3)
C1 N1 B 122.1(3)
C5 N2 C8 107.2(3)
C5 N2 B 128.5(3)
C8 N2 B 124.3(3)
C1 C9 C8 124.4(3)
C1 C9 H9 117.8
C8 C9 H9 117.8
C9 C1 N1 121.5(3)
C9 C1 C2 131.2(3)
N1 C1 C2 107.2(3)
C10 C2 C3 121.0(3)
C10 C2 C1 132.0(4)
C3 C2 C1 106.9(3)
C4 C3 C2 107.7(3)
C4 C3 C13 130.8(4)
C2 C3 C13 121.4(4)
N1 C4 C3 109.0(3)
N1 C4 C1B 127.5(3)
C3 C4 C1B 123.5(3)
C2 C10 C11 116.5(4)
C2 C10 H10 121.7
C11 C10 H10 121.7
C10 C11 C12 122.7(4)
C10 C11 H11 118.6
C12 C11 H11 118.6
C13 C12 C11 122.3(4)
C13 C12 H12 118.9
C11 C12 H12 118.9
C12 C13 C3 116.1(4)
C12 C13 H13 122.0
C3 C13 H13 122.0
C2B C1B C6B 117.4(4)
C2B C1B C4 123.6(3)
C6B C1B C4 118.8(4)
C3B C2B C1B 120.5(4)
C3B C2B H2B 119.8
C1B C2B H2B 119.8
C2B C3B C4B 121.8(4)
C2B C3B H3B 119.1
C4B C3B H3B 119.1
C5B C4B C3B 119.0(4)
C5B C4B H4B 120.5
C3B C4B H4B 120.5
C4B C5B C6B 120.3(4)
C4B C5B H5B 119.8
C6B C5B H5B 119.8
C5B C6B C1B 120.9(4)
C5B C6B H6B 119.5
C1B C6B H6B 119.5
N2 C5 C6 109.7(3)
N2 C5 C1C 125.5(3)
C6 C5 C1C 124.8(3)
C7 C6 C5 107.1(3)
C7 C6 C17 120.3(3)
C5 C6 C17 132.5(3)
C6 C7 C14 119.2(3)
C6 C7 C8 106.4(3)
C14 C7 C8 134.4(3)
N2 C8 C9 119.8(3)
N2 C8 C7 109.5(3)
C9 C8 C7 130.7(3)
C15 C14 C7 119.5(4)
C15 C14 H14 120.2
C7 C14 H14 120.2
C14 C15 C16 121.2(4)
C14 C15 H15 119.4
C16 C15 H15 119.4
C17 C16 C15 120.6(4)
C17 C16 H16 119.7
C15 C16 H16 119.7
C16 C17 C6 119.2(4)
C16 C17 H17 120.4
C6 C17 H17 120.4
C2C C1C C6C 118.7(4)
C2C C1C C5 122.3(3)
C6C C1C C5 118.8(3)
C3C C2C C1C 119.6(4)
C3C C2C H2C 120.2
C1C C2C H2C 120.2
C4C C3C C2C 120.7(4)
C4C C3C H3C 119.7
C2C C3C H3C 119.7
C3C C4C C5C 120.2(4)
C3C C4C H4C 119.9
C5C C4C H4C 119.9
C6C C5C C4C 120.1(4)
C6C C5C H5C 119.9
C4C C5C H5C 119.9
C5C C6C C1C 120.6(4)
C5C C6C H6C 119.7
C1C C6C H6C 119.7
C2' C1' B 175.9(3)
C1' C2' C3' 177.7(4)
C4' C3' C16' 119.0(3)
C4' C3' C2' 120.9(3)
C16' C3' C2' 120.1(3)
C5' C4' C3' 121.2(4)
C5' C4' H4' 119.4
C3' C4' H4' 119.4
C6' C5' C4' 121.0(3)
C6' C5' H5' 119.5
C4' C5' H5' 119.5
C5' C6' C17' 119.7(3)
C5' C6' C7' 121.8(4)
C17' C6' C7' 118.5(4)
C8' C7' C6' 121.0(4)
C8' C7' H7' 119.5
C6' C7' H7' 119.5
C7' C8' C9' 122.8(4)
C7' C8' H8' 118.6
C9' C8' H8' 118.6
C10' C9' C18' 117.8(4)
C10' C9' C8' 124.8(4)
C18' C9' C8' 117.4(4)
C11' C10' C9' 122.1(4)
C11' C10' H10' 118.9
C9' C10' H10' 118.9
C12' C11' C10' 119.9(5)
C12' C11' H11' 120.0
C10' C11' H11' 120.0
C11' C12' C13' 121.9(4)
C11' C12' H12' 119.1
C13' C12' H12' 119.1
C12' C13' C14' 123.1(4)
C12' C13' C18' 118.4(4)
C14' C13' C18' 118.5(3)
C15' C14' C13' 121.3(3)
C15' C14' H14' 119.3
C13' C14' H14' 119.3
C14' C15' C16' 122.1(3)
C14' C15' H15' 118.9
C16' C15' H15' 118.9
C3' C16' C17' 119.1(3)
C3' C16' C15' 122.8(3)
C17' C16' C15' 118.1(3)
C6' C17' C16' 119.9(3)
C6' C17' C18' 120.5(3)
C16' C17' C18' 119.6(3)
C9' C18' C17' 119.7(4)
C9' C18' C13' 119.9(4)
C17' C18' C13' 120.4(3)
C2" C1" B 113.3(3)
C2" C1" H1"A 108.9
B C1" H1"A 108.9
C2" C1" H1"B 108.9
B C1" H1"B 108.9
H1"A C1" H1"B 107.7
C1" C2" H2"A 109.5
C1" C2" H2"B 109.5
H2"A C2" H2"B 109.5
C1" C2" H2"C 109.5
H2"A C2" H2"C 109.5
H2"B C2" H2"C 109.5

loop_
_geom_bond_atom_site_label_1
_geom_bond_atom_site_label_2
_geom_bond_distance
B C1" 1.576(5)
B N1 1.578(5)
B C1' 1.582(6)
B N2 1.604(5)
N1 C4 1.357(4)
N1 C1 1.377(4)
N2 C5 1.350(4)
N2 C8 1.352(4)
C9 C1 1.362(4)
C9 C8 1.369(4)
C9 H9 0.9300
C1 C2 1.408(5)
C2 C10 1.364(5)
C2 C3 1.398(5)
C3 C4 1.375(5)
C3 C13 1.408(5)
C4 C1B 1.462(5)
C10 C11 1.371(5)
C10 H10 0.9300
C11 C12 1.379(6)
C11 H11 0.9300
C12 C13 1.338(5)
C12 H12 0.9300
C13 H13 0.9300
C1B C2B 1.364(5)
C1B C6B 1.394(5)
C2B C3B 1.345(5)
C2B H2B 0.9300
C3B C4B 1.373(6)
C3B H3B 0.9300
C4B C5B 1.332(6)
C4B H4B 0.9300
C5B C6B 1.371(6)
C5B H5B 0.9300
C6B H6B 0.9300
C5 C6 1.402(4)
C5 C1C 1.445(5)
C6 C7 1.361(4)
C6 C17 1.414(5)
C7 C14 1.391(5)
C7 C8 1.415(5)
C14 C15 1.358(5)
C14 H14 0.9300
C15 C16 1.369(6)
C15 H15 0.9300
C16 C17 1.337(5)
C16 H16 0.9300
C17 H17 0.9300
C1C C2C 1.354(5)
C1C C6C 1.370(5)
C2C C3C 1.351(5)
C2C H2C 0.9300
C3C C4C 1.337(5)
C3C H3C 0.9300
C4C C5C 1.338(6)
C4C H4C 0.9300
C5C C6C 1.332(5)
C5C H5C 0.9300
C6C H6C 0.9300
C1' C2' 1.193(4)
C2' C3' 1.415(5)
C3' C4' 1.387(5)
C3' C16' 1.393(5)
C4' C5' 1.365(5)
C4' H4' 0.9300
C5' C6' 1.357(5)
C5' H5' 0.9300
C6' C17' 1.395(5)
C6' C7' 1.414(5)
C7' C8' 1.315(6)
C7' H7' 0.9300
C8' C9' 1.426(6)
C8' H8' 0.9300
C9' C10' 1.379(6)
C9' C18' 1.400(5)
C10' C11' 1.355(6)
C10' H10' 0.9300
C11' C12' 1.351(6)
C11' H11' 0.9300
C12' C13' 1.367(5)
C12' H12' 0.9300
C13' C14' 1.408(5)
C13' C18' 1.414(5)
C14' C15' 1.338(5)
C14' H14' 0.9300
C15' C16' 1.422(5)
C15' H15' 0.9300
C16' C17' 1.412(4)
C17' C18' 1.413(5)
C1" C2" 1.501(5)
C1" H1"A 0.9700
C1" H1"B 0.9700
C2" H2"A 0.9600
C2" H2"B 0.9600
C2" H2"C 0.9600

loop_
_geom_torsion_atom_site_label_1
_geom_torsion_atom_site_label_2
_geom_torsion_atom_site_label_3
_geom_torsion_atom_site_label_4
_geom_torsion
C1" B N1 C4 -51.6(4)
C1' B N1 C4 75.8(4)
N2 B N1 C4 -170.9(3)
C1" B N1 C1 132.7(3)
C1' B N1 C1 -99.9(3)
N2 B N1 C1 13.4(4)
C1" B N2 C5 51.1(4)
N1 B N2 C5 169.8(3)
C1' B N2 C5 -78.3(4)
C1" B N2 C8 -130.0(3)
N1 B N2 C8 -11.3(4)
C1' B N2 C8 100.6(3)
C8 C9 C1 N1 -0.9(5)
C8 C9 C1 C2 175.2(3)
C4 N1 C1 C9 174.8(3)
B N1 C1 C9 -8.7(4)
C4 N1 C1 C2 -2.1(3)
B N1 C1 C2 174.4(2)
C9 C1 C2 C10 8.5(6)
N1 C1 C2 C10 -175.0(3)
C9 C1 C2 C3 -175.0(3)
N1 C1 C2 C3 1.5(3)
C10 C2 C3 C4 176.6(3)
C1 C2 C3 C4 -0.4(3)
C10 C2 C3 C13 -0.5(5)
C1 C2 C3 C13 -177.5(3)
C1 N1 C4 C3 1.9(3)
B N1 C4 C3 -174.3(3)
C1 N1 C4 C1B -178.8(3)
B N1 C4 C1B 5.0(5)
C2 C3 C4 N1 -0.9(3)
C13 C3 C4 N1 175.8(3)
C2 C3 C4 C1B 179.8(3)
C13 C3 C4 C1B -3.6(5)
C3 C2 C10 C11 0.6(5)
C1 C2 C10 C11 176.7(3)
C2 C10 C11 C12 -0.1(5)
C10 C11 C12 C13 -0.4(6)
C11 C12 C13 C3 0.5(6)
C4 C3 C13 C12 -176.4(4)
C2 C3 C13 C12 -0.1(5)
N1 C4 C1B C2B -63.2(5)
C3 C4 C1B C2B 116.0(4)
N1 C4 C1B C6B 121.2(4)
C3 C4 C1B C6B -59.6(4)
C6B C1B C2B C3B -2.5(5)
C4 C1B C2B C3B -178.1(3)
C1B C2B C3B C4B 0.8(6)
C2B C3B C4B C5B 0.8(7)
C3B C4B C5B C6B -0.5(7)
C4B C5B C6B C1B -1.3(7)
C2B C1B C6B C5B 2.7(6)
C4 C1B C6B C5B 178.6(4)
C8 N2 C5 C6 0.7(3)
B N2 C5 C6 179.8(3)
C8 N2 C5 C1C -178.0(3)
B N2 C5 C1C 1.1(5)
N2 C5 C6 C7 -1.6(3)
C1C C5 C6 C7 177.0(3)
N2 C5 C6 C17 -178.4(3)
C1C C5 C6 C17 0.3(5)
C5 C6 C7 C14 -177.8(3)
C17 C6 C7 C14 -0.6(5)
C5 C6 C7 C8 1.8(3)
C17 C6 C7 C8 179.1(3)
C5 N2 C8 C9 -176.9(3)
B N2 C8 C9 4.0(4)
C5 N2 C8 C7 0.5(3)
B N2 C8 C7 -178.6(3)
C1 C9 C8 N2 3.3(5)
C1 C9 C8 C7 -173.4(3)
C6 C7 C8 N2 -1.5(3)
C14 C7 C8 N2 178.1(3)
C6 C7 C8 C9 175.5(3)
C14 C7 C8 C9 -4.9(6)
C6 C7 C14 C15 0.1(5)
C8 C7 C14 C15 -179.5(4)
C7 C14 C15 C16 -0.1(6)
C14 C15 C16 C17 0.8(6)
C15 C16 C17 C6 -1.3(6)
C7 C6 C17 C16 1.2(5)
C5 C6 C17 C16 177.6(3)
N2 C5 C1C C2C 65.6(5)
C6 C5 C1C C2C -112.9(4)
N2 C5 C1C C6C -118.9(4)
C6 C5 C1C C6C 62.6(4)
C6C C1C C2C C3C 1.9(5)
C5 C1C C2C C3C 177.3(3)
C1C C2C C3C C4C -0.5(6)
C2C C3C C4C C5C -0.6(7)
C3C C4C C5C C6C 0.2(7)
C4C C5C C6C C1C 1.2(7)
C2C C1C C6C C5C -2.2(6)
C5 C1C C6C C5C -177.9(4)
C1" B C1' C2' 135(5)
N1 B C1' C2' 13(5)
N2 B C1' C2' -100(5)
B C1' C2' C3' -40(12)
C1' C2' C3' C4' 107(9)
C1' C2' C3' C16' -72(9)
C16' C3' C4' C5' 2.7(5)
C2' C3' C4' C5' -176.5(3)
C3' C4' C5' C6' -1.0(6)
C4' C5' C6' C17' -0.7(6)
C4' C5' C6' C7' 178.3(3)
C5' C6' C7' C8' 179.3(4)
C17' C6' C7' C8' -1.7(5)
C6' C7' C8' C9' 1.5(6)
C7' C8' C9' C10' 179.2(4)
C7' C8' C9' C18' -1.5(6)
C18' C9' C10' C11' 0.7(6)
C8' C9' C10' C11' 179.9(4)
C9' C10' C11' C12' -0.9(7)
C10' C11' C12' C13' 0.6(7)
C11' C12' C13' C14' 179.0(4)
C11' C12' C13' C18' -0.1(6)
C12' C13' C14' C15' -178.2(4)
C18' C13' C14' C15' 0.9(5)
C13' C14' C15' C16' -0.4(5)
C4' C3' C16' C17' -2.8(5)
C2' C3' C16' C17' 176.4(3)
C4' C3' C16' C15' 177.0(3)
C2' C3' C16' C15' -3.7(5)
C14' C15' C16' C3' 179.6(3)
C14' C15' C16' C17' -0.5(5)
C5' C6' C17' C16' 0.6(5)
C7' C6' C17' C16' -178.5(3)
C5' C6' C17' C18' -179.0(3)
C7' C6' C17' C18' 1.9(5)
C3' C16' C17' C6' 1.2(5)
C15' C16' C17' C6' -178.6(3)
C3' C16' C17' C18' -179.2(3)
C15' C16' C17' C18' 0.9(4)
C10' C9' C18' C17' -179.0(3)
C8' C9' C18' C17' 1.7(5)
C10' C9' C18' C13' -0.1(5)
C8' C9' C18' C13' -179.4(3)
C6' C17' C18' C9' -2.0(5)
C16' C17' C18' C9' 178.4(3)
C6' C17' C18' C13' 179.1(3)
C16' C17' C18' C13' -0.4(5)
C12' C13' C18' C9' -0.1(5)
C14' C13' C18' C9' -179.3(3)
C12' C13' C18' C17' 178.7(3)
C14' C13' C18' C17' -0.5(5)
N1 B C1" C2" -58.7(4)
C1' B C1" C2" -178.5(3)
N2 B C1" C2" 58.3(4)
